data_4317141
loop_
_publ_author_name
'Alexis Pediaditakis'
'Melanie Schroeder'
'Vanessa Sagawe'
'Thilo Ludwig'
'Harald Hillebrecht'

_publ_contact_author_address
;
 Albert-Ludwigs-Universit\"at Freiburg
 Institut f\"ur Anorganische und Analytische Chemie
 Albertstr. 21
 D-79104 Freiburg
 Germany
;
_publ_contact_author_email harald.hillebrecht@ac.uni-freiburg.de
_publ_contact_author_fax +49-(0)761-203-6012
_publ_contact_author_name 'Prof. Dr. Harald Hillebrecht'
_publ_contact_author_phone +49-(0)761-203-6131
_publ_section_title
;
 Binary Boron-Rich Borides of Magnesium: Single-Crystal Investigations and
 Properties of MgB7 and the New Boride Mg~5B44
;
_journal_name_full 'Inorganic Chemistry'
_journal_page_first 10882
_journal_page_last 10893
_journal_paper_doi 10.1021/ic1012389
_journal_volume 49
_journal_year 2010
_chemical_formula_sum 'B7 Mg'
_chemical_formula_weight 99.98
_chemical_name_systematic
; 
 ? 
;
_space_group_IT_number 74
_symmetry_cell_setting orthorhombic
_symmetry_space_group_name_Hall '-I 2b 2'
_symmetry_space_group_name_H-M 'I m m a'
_atom_sites_solution_hydrogens geom
_atom_sites_solution_primary direct
_atom_sites_solution_secondary difmap
_audit_creation_method SHELXL-97
_cell_angle_alpha 90.00
_cell_angle_beta 90.00
_cell_angle_gamma 90.00
_cell_formula_units_Z 8
_cell_length_a 10.4782(16)
_cell_length_b 5.9769(9)
_cell_length_c 8.1245(19)
_cell_measurement_reflns_used 25
_cell_measurement_temperature 293(2)
_cell_measurement_theta_max 35
_cell_measurement_theta_min 20
_cell_volume 508.81(16)
_computing_cell_refinement Software_Nonius_CAD4
_computing_data_reduction CAD46(Dr.E.Keller,Univ.Freiburg)
_computing_molecular_graphics 'Diamond (Crystal impact, 2005)'
_computing_publication_material 'SHELXL-97 (Sheldrick, 1997)'
_computing_structure_refinement 'SHELXL-97 (Sheldrick, 1997)'
_computing_structure_solution 'SHELXS-97 (Sheldrick, 1990)'
_diffrn_ambient_temperature 293(2)
_diffrn_measured_fraction_theta_full 0.990
_diffrn_measured_fraction_theta_max 0.990
_diffrn_measurement_device_type Nonius_CAD4
_diffrn_measurement_method omega-2theta-scan
_diffrn_radiation_monochromator graphite
_diffrn_radiation_source 'fine-focus sealed tube'
_diffrn_radiation_type MoK\a
_diffrn_radiation_wavelength 0.71073
_diffrn_reflns_av_R_equivalents 0.0293
_diffrn_reflns_av_sigmaI/netI 0.0221
_diffrn_reflns_limit_h_max 28
_diffrn_reflns_limit_h_min 0
_diffrn_reflns_limit_k_max 16
_diffrn_reflns_limit_k_min -16
_diffrn_reflns_limit_l_max 22
_diffrn_reflns_limit_l_min -22
_diffrn_reflns_number 10498
_diffrn_reflns_theta_full 74.85
_diffrn_reflns_theta_max 74.85
_diffrn_reflns_theta_min 5.75
_diffrn_standards_decay_% 0
_diffrn_standards_number 3
_exptl_absorpt_coefficient_mu 0.332
_exptl_absorpt_correction_type none
_exptl_crystal_colour dark_red_transparent
_exptl_crystal_density_diffrn 2.610
_exptl_crystal_density_method 'not measured'
_exptl_crystal_description flat_elongated_rod
_exptl_crystal_F_000 376
_exptl_crystal_size_max 0.4
_exptl_crystal_size_mid 0.2
_exptl_crystal_size_min 0.1
_refine_diff_density_max 0.635
_refine_diff_density_min -0.387
_refine_diff_density_rms 0.077
_refine_ls_extinction_coef 0.019(3)
_refine_ls_extinction_expression Fc^*^=kFc[1+0.001xFc^2^\l^3^/sin(2\q)]^-1/4^
_refine_ls_extinction_method SHELXL
_refine_ls_goodness_of_fit_ref 1.011
_refine_ls_hydrogen_treatment mixed
_refine_ls_matrix_type full
_refine_ls_number_parameters 46
_refine_ls_number_reflns 2842
_refine_ls_number_restraints 0
_refine_ls_restrained_S_all 1.011
_refine_ls_R_factor_all 0.0343
_refine_ls_R_factor_gt 0.0178
_refine_ls_shift/su_max 0.001
_refine_ls_shift/su_mean 0.000
_refine_ls_structure_factor_coef Fsqd
_refine_ls_weighting_details 'calc w=1/[\s^2^(Fo^2^)+(0.0211P)^2^+0.0000P] where P=(Fo^2^+2Fc^2^)/3'
_refine_ls_weighting_scheme calc
_refine_ls_wR_factor_gt 0.0388
_refine_ls_wR_factor_ref 0.0423
_reflns_number_gt 2193
_reflns_number_total 2842
_reflns_threshold_expression >2sigma(I)
_cod_data_source_file ic1012389_si_002_2.cif
_cod_data_source_block mgb7
_cod_database_code 4317141

loop_
_symmetry_equiv_pos_as_xyz
'x, y, z'
'-x, -y+1/2, z'
'-x, y+1/2, -z'
'x, -y, -z'
'x+1/2, y+1/2, z+1/2'
'-x+1/2, -y+1, z+1/2'
'-x+1/2, y+1, -z+1/2'
'x+1/2, -y+1/2, -z+1/2'
'-x, -y, -z'
'x, y-1/2, -z'
'x, -y-1/2, z'
'-x, y, z'
'-x+1/2, -y+1/2, -z+1/2'
'x+1/2, y, -z+1/2'
'x+1/2, -y, z+1/2'
'-x+1/2, y+1/2, z+1/2'

loop_
_atom_site_label
_atom_site_type_symbol
_atom_site_fract_x
_atom_site_fract_y
_atom_site_fract_z
_atom_site_U_iso_or_equiv
_atom_site_adp_type
_atom_site_occupancy
_atom_site_symmetry_multiplicity
_atom_site_calc_flag
_atom_site_refinement_flags
_atom_site_disorder_assembly
_atom_site_disorder_group
Mg1 Mg 0.5000 0.0000 0.5000 0.00512(2) Uani 1 4 d S . .
Mg2 Mg 0.5000 0.7500 0.88430(2) 0.01659(3) Uani 1 4 d S . .
B5 B 0.391289(19) 0.2500 0.36547(2) 0.00420(2) Uani 1 2 d S . .
B1 B 0.332634(19) 0.2500 0.57391(2) 0.00383(2) Uani 1 2 d S . .
B2 B 0.583559(18) -0.2500 0.22495(2) 0.00396(2) Uani 1 2 d S . .
B3 B 0.686498(13) -0.40598(2) 1.086446(16) 0.00398(2) Uani 1 1 d . . .
B4 B 0.328033(13) 0.00276(2) 0.705398(17) 0.00389(2) Uani 1 1 d . . .

loop_
_atom_site_aniso_label
_atom_site_aniso_U_11
_atom_site_aniso_U_22
_atom_site_aniso_U_33
_atom_site_aniso_U_23
_atom_site_aniso_U_13
_atom_site_aniso_U_12
Mg1 0.00366(3) 0.00447(3) 0.00723(3) 0.00192(2) 0.000 0.000
Mg2 0.01311(6) 0.02995(9) 0.00671(4) 0.000 0.000 0.000
B5 0.00517(5) 0.00350(4) 0.00392(5) 0.000 -0.00029(4) 0.000
B1 0.00376(5) 0.00396(4) 0.00377(5) 0.000 0.00043(4) 0.000
B2 0.00329(4) 0.00435(5) 0.00423(5) 0.000 0.00005(4) 0.000
B3 0.00405(3) 0.00434(3) 0.00356(3) -0.00029(3) 0.00005(3) -0.00007(3)
B4 0.00388(3) 0.00392(3) 0.00386(3) -0.00019(3) 0.00028(3) 0.00023(3)

loop_
_atom_type_symbol
_atom_type_description
_atom_type_scat_dispersion_real
_atom_type_scat_dispersion_imag
_atom_type_scat_source
B B 0.0013 0.0007 'International Tables Vol C Tables 4.2.6.8 and 6.1.1.4'
Mg Mg 0.0486 0.0363 'International Tables Vol C Tables 4.2.6.8 and 6.1.1.4'

loop_
_geom_angle_atom_site_label_1
_geom_angle_atom_site_label_2
_geom_angle_atom_site_label_3
_geom_angle
_geom_angle_site_symmetry_1
_geom_angle_site_symmetry_3
_geom_angle_publ_flag
B5 Mg1 B5 63.208(14) 2_655 . ?
B5 Mg1 B5 116.793(14) 2_655 9_656 ?
B5 Mg1 B5 180.0 . 9_656 ?
B5 Mg1 B5 180.0 2_655 10_556 ?
B5 Mg1 B5 116.793(14) . 10_556 ?
B5 Mg1 B5 63.207(14) 9_656 10_556 ?
B5 Mg1 B1 46.324(12) 2_655 2_655 ?
B5 Mg1 B1 94.669(12) . 2_655 ?
B5 Mg1 B1 85.331(12) 9_656 2_655 ?
B5 Mg1 B1 133.676(12) 10_556 2_655 ?
B5 Mg1 B1 94.669(12) 2_655 . ?
B5 Mg1 B1 46.324(12) . . ?
B5 Mg1 B1 133.676(12) 9_656 . ?
B5 Mg1 B1 85.331(12) 10_556 . ?
B1 Mg1 B1 94.879(14) 2_655 . ?
B5 Mg1 B1 85.331(12) 2_655 9_656 ?
B5 Mg1 B1 133.676(12) . 9_656 ?
B5 Mg1 B1 46.324(12) 9_656 9_656 ?
B5 Mg1 B1 94.668(12) 10_556 9_656 ?
B1 Mg1 B1 85.121(14) 2_655 9_656 ?
B1 Mg1 B1 180.0 . 9_656 ?
B5 Mg1 B1 133.677(12) 2_655 10_556 ?
B5 Mg1 B1 85.331(12) . 10_556 ?
B5 Mg1 B1 94.668(11) 9_656 10_556 ?
B5 Mg1 B1 46.323(12) 10_556 10_556 ?
B1 Mg1 B1 180.0 2_655 10_556 ?
B1 Mg1 B1 85.121(13) . 10_556 ?
B1 Mg1 B1 94.878(13) 9_656 10_556 ?
B5 Mg1 B4 43.820(8) 2_655 9_656 ?
B5 Mg1 B4 92.719(13) . 9_656 ?
B5 Mg1 B4 87.281(13) 9_656 9_656 ?
B5 Mg1 B4 136.180(8) 10_556 9_656 ?
B1 Mg1 B4 68.604(11) 2_655 9_656 ?
B1 Mg1 B4 135.724(7) . 9_656 ?
B1 Mg1 B4 44.277(7) 9_656 9_656 ?
B1 Mg1 B4 111.396(11) 10_556 9_656 ?
B5 Mg1 B4 92.719(13) 2_655 4_556 ?
B5 Mg1 B4 43.820(8) . 4_556 ?
B5 Mg1 B4 136.179(7) 9_656 4_556 ?
B5 Mg1 B4 87.281(13) 10_556 4_556 ?
B1 Mg1 B4 135.724(7) 2_655 4_556 ?
B1 Mg1 B4 68.604(11) . 4_556 ?
B1 Mg1 B4 111.396(11) 9_656 4_556 ?
B1 Mg1 B4 44.276(7) 10_556 4_556 ?
B4 Mg1 B4 94.391(17) 9_656 4_556 ?
B5 Mg1 B4 87.281(13) 2_655 12_655 ?
B5 Mg1 B4 136.180(7) . 12_655 ?
B5 Mg1 B4 43.821(7) 9_656 12_655 ?
B5 Mg1 B4 92.719(13) 10_556 12_655 ?
B1 Mg1 B4 44.276(7) 2_655 12_655 ?
B1 Mg1 B4 111.396(12) . 12_655 ?
B1 Mg1 B4 68.604(12) 9_656 12_655 ?
B1 Mg1 B4 135.723(7) 10_556 12_655 ?
B4 Mg1 B4 85.609(17) 9_656 12_655 ?
B4 Mg1 B4 180.0 4_556 12_655 ?
B5 Mg1 B4 136.180(7) 2_655 . ?
B5 Mg1 B4 87.281(13) . . ?
B5 Mg1 B4 92.719(13) 9_656 . ?
B5 Mg1 B4 43.821(8) 10_556 . ?
B1 Mg1 B4 111.396(12) 2_655 . ?
B1 Mg1 B4 44.276(7) . . ?
B1 Mg1 B4 135.724(7) 9_656 . ?
B1 Mg1 B4 68.604(11) 10_556 . ?
B4 Mg1 B4 180.000(6) 9_656 . ?
B4 Mg1 B4 85.609(17) 4_556 . ?
B4 Mg1 B4 94.391(17) 12_655 . ?
B5 Mg2 B5 58.615(17) 9_666 10_566 ?
B5 Mg2 B3 100.079(15) 9_666 11_565 ?
B5 Mg2 B3 151.520(6) 10_566 11_565 ?
B5 Mg2 B3 100.078(15) 9_666 1_565 ?
B5 Mg2 B3 151.519(6) 10_566 1_565 ?
B3 Mg2 B3 40.126(10) 11_565 1_565 ?
B5 Mg2 B3 151.519(6) 9_666 12_665 ?
B5 Mg2 B3 100.078(15) 10_566 12_665 ?
B3 Mg2 B3 105.638(16) 11_565 12_665 ?
B3 Mg2 B3 91.959(16) 1_565 12_665 ?
B5 Mg2 B3 151.520(6) 9_666 2_655 ?
B5 Mg2 B3 100.078(15) 10_566 2_655 ?
B3 Mg2 B3 91.959(15) 11_565 2_655 ?
B3 Mg2 B3 105.638(16) 1_565 2_655 ?
B3 Mg2 B3 40.126(9) 12_665 2_655 ?
B5 Mg2 B4 38.963(6) 9_666 12_665 ?
B5 Mg2 B4 81.986(14) 10_566 12_665 ?
B3 Mg2 B4 70.217(14) 11_565 12_665 ?
B3 Mg2 B4 92.092(13) 1_565 12_665 ?
B3 Mg2 B4 166.895(5) 12_665 12_665 ?
B3 Mg2 B4 126.799(11) 2_655 12_665 ?
B5 Mg2 B4 38.962(6) 9_666 2_655 ?
B5 Mg2 B4 81.986(14) 10_566 2_655 ?
B3 Mg2 B4 92.092(13) 11_565 2_655 ?
B3 Mg2 B4 70.217(14) 1_565 2_655 ?
B3 Mg2 B4 126.799(10) 12_665 2_655 ?
B3 Mg2 B4 166.895(5) 2_655 2_655 ?
B4 Mg2 B4 66.254(12) 12_665 2_655 ?
B5 Mg2 B4 81.985(14) 9_666 11_565 ?
B5 Mg2 B4 38.962(6) 10_566 11_565 ?
B3 Mg2 B4 166.895(5) 11_565 11_565 ?
B3 Mg2 B4 126.799(10) 1_565 11_565 ?
B3 Mg2 B4 70.217(15) 12_665 11_565 ?
B3 Mg2 B4 92.092(13) 2_655 11_565 ?
B4 Mg2 B4 116.558(15) 12_665 11_565 ?
B4 Mg2 B4 81.360(13) 2_655 11_565 ?
B5 Mg2 B4 81.986(14) 9_666 1_565 ?
B5 Mg2 B4 38.963(5) 10_566 1_565 ?
B3 Mg2 B4 126.799(10) 11_565 1_565 ?
B3 Mg2 B4 166.895(5) 1_565 1_565 ?
B3 Mg2 B4 92.092(13) 12_665 1_565 ?
B3 Mg2 B4 70.217(15) 2_655 1_565 ?
B4 Mg2 B4 81.360(13) 12_665 1_565 ?
B4 Mg2 B4 116.558(15) 2_655 1_565 ?
B4 Mg2 B4 66.254(12) 11_565 1_565 ?
B5 Mg2 B3 74.739(8) 9_666 10_577 ?
B5 Mg2 B3 114.133(8) 10_566 10_577 ?
B3 Mg2 B3 37.636(7) 11_565 10_577 ?
B3 Mg2 B3 72.763(9) 1_565 10_577 ?
B3 Mg2 B3 133.708(10) 12_665 10_577 ?
B3 Mg2 B3 101.268(10) 2_655 10_577 ?
B4 Mg2 B3 37.029(9) 12_665 10_577 ?
B4 Mg2 B3 89.494(11) 2_655 10_577 ?
B4 Mg2 B3 152.391(9) 11_565 10_577 ?
B4 Mg2 B3 95.545(11) 1_565 10_577 ?
B5 Mg2 B3 74.738(8) 9_666 4_557 ?
B5 Mg2 B3 114.132(8) 10_566 4_557 ?
B3 Mg2 B3 72.763(10) 11_565 4_557 ?
B3 Mg2 B3 37.636(7) 1_565 4_557 ?
B3 Mg2 B3 101.268(10) 12_665 4_557 ?
B3 Mg2 B3 133.708(10) 2_655 4_557 ?
B4 Mg2 B3 89.494(11) 12_665 4_557 ?
B4 Mg2 B3 37.029(9) 2_655 4_557 ?
B4 Mg2 B3 95.545(11) 11_565 4_557 ?
B4 Mg2 B3 152.391(9) 1_565 4_557 ?
B3 Mg2 B3 92.494(14) 10_577 4_557 ?
B4 B5 B4 119.674(17) 4_556 10_566 ?
B4 B5 B1 100.389(11) 4_556 . ?
B4 B5 B1 100.389(11) 10_566 . ?
B4 B5 Mg1 163.498(10) 4_556 2_655 ?
B4 B5 Mg1 76.711(12) 10_566 2_655 ?
B1 B5 Mg1 72.908(12) . 2_655 ?
B4 B5 Mg1 76.711(12) 4_556 . ?
B4 B5 Mg1 163.499(10) 10_566 . ?
B1 B5 Mg1 72.909(12) . . ?
Mg1 B5 Mg1 86.851(14) 2_655 . ?
B4 B5 Mg2 84.165(11) 4_556 9_666 ?
B4 B5 Mg2 84.166(11) 10_566 9_666 ?
B1 B5 Mg2 170.639(13) . 9_666 ?
Mg1 B5 Mg2 100.485(13) 2_655 9_666 ?
Mg1 B5 Mg2 100.484(13) . 9_666 ?
B3 B1 B3 62.557(16) 5_454 15_454 ?
B3 B1 B5 110.134(12) 5_454 . ?
B3 B1 B5 110.134(12) 15_454 . ?
B3 B1 B4 61.552(9) 5_454 . ?
B3 B1 B4 111.400(13) 15_454 . ?
B5 B1 B4 124.023(10) . . ?
B3 B1 B4 111.400(13) 5_454 11_565 ?
B3 B1 B4 61.552(9) 15_454 11_565 ?
B5 B1 B4 124.024(11) . 11_565 ?
B4 B1 B4 108.22(2) . 11_565 ?
B3 B1 B2 110.715(13) 5_454 9_656 ?
B3 B1 B2 110.715(13) 15_454 9_656 ?
B5 B1 B2 131.801(19) . 9_656 ?
B4 B1 B2 59.776(11) . 9_656 ?
B4 B1 B2 59.777(10) 11_565 9_656 ?
B3 B1 Mg1 165.526(11) 5_454 2_655 ?
B3 B1 Mg1 108.456(12) 15_454 2_655 ?
B5 B1 Mg1 60.767(7) . 2_655 ?
B4 B1 Mg1 132.501(12) . 2_655 ?
B4 B1 Mg1 70.047(11) 11_565 2_655 ?
B2 B1 Mg1 82.734(12) 9_656 2_655 ?
B3 B1 Mg1 108.456(13) 5_454 . ?
B3 B1 Mg1 165.526(11) 15_454 . ?
B5 B1 Mg1 60.767(7) . . ?
B4 B1 Mg1 70.047(10) . . ?
B4 B1 Mg1 132.501(12) 11_565 . ?
B2 B1 Mg1 82.733(12) 9_656 . ?
Mg1 B1 Mg1 77.744(13) 2_655 . ?
B2 B2 B3 126.433(9) 2_645 11_554 ?
B2 B2 B3 126.432(9) 2_645 1_554 ?
B3 B2 B3 61.766(15) 11_554 1_554 ?
B2 B2 B4 120.346(8) 2_645 9_656 ?
B3 B2 B4 58.501(13) 11_554 9_656 ?
B3 B2 B4 107.750(14) 1_554 9_656 ?
B2 B2 B4 120.344(8) 2_645 3_646 ?
B3 B2 B4 107.750(14) 11_554 3_646 ?
B3 B2 B4 58.501(14) 1_554 3_646 ?
B4 B2 B4 107.398(17) 9_656 3_646 ?
B2 B2 B1 118.252(11) 2_645 9_656 ?
B3 B2 B1 105.346(16) 11_554 9_656 ?
B3 B2 B1 105.345(16) 1_554 9_656 ?
B4 B2 B1 59.269(8) 9_656 9_656 ?
B4 B2 B1 59.268(8) 3_646 9_656 ?
B2 B2 Mg1 71.960(6) 2_645 . ?
B3 B2 Mg1 113.725(12) 11_554 . ?
B3 B2 Mg1 160.892(11) 1_554 . ?
B4 B2 Mg1 59.106(9) 9_656 . ?
B4 B2 Mg1 109.782(15) 3_646 . ?
B1 B2 Mg1 56.656(13) 9_656 . ?
B2 B2 Mg1 71.959(5) 2_645 2_645 ?
B3 B2 Mg1 160.892(11) 11_554 2_645 ?
B3 B2 Mg1 113.724(12) 1_554 2_645 ?
B4 B2 Mg1 109.782(14) 9_656 2_645 ?
B4 B2 Mg1 59.106(9) 3_646 2_645 ?
B1 B2 Mg1 56.655(13) 9_656 2_645 ?
Mg1 B2 Mg1 63.811(14) . 2_645 ?
B2 B2 Mg2 72.445(6) 2_645 1_544 ?
B3 B2 Mg2 65.697(13) 11_554 1_544 ?
B3 B2 Mg2 65.696(13) 1_554 1_544 ?
B4 B2 Mg2 116.529(8) 9_656 1_544 ?
B4 B2 Mg2 116.529(8) 3_646 1_544 ?
B1 B2 Mg2 169.303(12) 9_656 1_544 ?
Mg1 B2 Mg2 131.315(11) . 1_544 ?
Mg1 B2 Mg2 131.315(11) 2_645 1_544 ?
B4 B3 B1 106.581(11) 3_647 5_545 ?
B4 B3 B3 123.321(18) 3_647 4_547 ?
B1 B3 B3 106.265(10) 5_545 4_547 ?
B4 B3 B2 61.236(13) 3_647 1_556 ?
B1 B3 B2 105.968(13) 5_545 1_556 ?
B3 B3 B2 143.556(9) 4_547 1_556 ?
B4 B3 B4 58.905(12) 3_647 5_545 ?
B1 B3 B4 59.980(11) 5_545 5_545 ?
B3 B3 B4 102.909(13) 4_547 5_545 ?
B2 B3 B4 107.662(17) 1_556 5_545 ?
B4 B3 B3 107.810(8) 3_647 11 ?
B1 B3 B3 58.722(8) 5_545 11 ?
B3 B3 B3 128.663(12) 4_547 11 ?
B2 B3 B3 59.118(7) 1_556 11 ?
B4 B3 B3 107.127(7) 5_545 11 ?
B4 B3 Mg2 128.068(12) 3_647 1_545 ?
B1 B3 Mg2 113.631(12) 5_545 1_545 ?
B3 B3 Mg2 75.074(13) 4_547 1_545 ?
B2 B3 Mg2 76.779(16) 1_556 1_545 ?
B4 B3 Mg2 172.785(8) 5_545 1_545 ?
B3 B3 Mg2 69.938(5) 11 1_545 ?
B4 B3 Mg2 68.979(8) 3_647 9_657 ?
B1 B3 Mg2 164.836(8) 5_545 9_657 ?
B3 B3 Mg2 67.289(10) 4_547 9_657 ?
B2 B3 Mg2 84.913(12) 1_556 9_657 ?
B4 B3 Mg2 107.059(12) 5_545 9_657 ?
B3 B3 Mg2 136.248(7) 11 9_657 ?
Mg2 B3 Mg2 78.733(10) 1_545 9_657 ?
B5 B4 B3 127.538(11) 10_556 3_657 ?
B5 B4 B4 118.705(9) 10_556 7_546 ?
B3 B4 B4 62.466(10) 3_657 7_546 ?
B5 B4 B1 119.831(15) 10_556 . ?
B3 B4 B1 108.048(15) 3_657 . ?
B4 B4 B1 105.157(10) 7_546 . ?
B5 B4 B2 127.362(14) 10_556 9_656 ?
B3 B4 B2 60.263(9) 3_657 9_656 ?
B4 B4 B2 109.684(11) 7_546 9_656 ?
B1 B4 B2 60.956(14) . 9_656 ?
B5 B4 B3 112.730(13) 10_556 5_454 ?
B3 B4 B3 109.653(13) 3_657 5_454 ?
B4 B4 B3 58.629(15) 7_546 5_454 ?
B1 B4 B3 58.468(11) . 5_454 ?
B2 B4 B3 109.161(13) 9_656 5_454 ?
B5 B4 Mg1 59.469(8) 10_556 . ?
B3 B4 Mg1 135.154(11) 3_657 . ?
B4 B4 Mg1 161.096(12) 7_546 . ?
B1 B4 Mg1 65.677(10) . . ?
B2 B4 Mg1 81.052(11) 9_656 . ?
B3 B4 Mg1 103.584(16) 5_454 . ?
B5 B4 Mg2 56.872(13) 10_556 1_545 ?
B3 B4 Mg2 73.993(13) 3_657 1_545 ?
B4 B4 Mg2 112.513(13) 7_546 1_545 ?
B1 B4 Mg2 137.175(11) . 1_545 ?
B2 B4 Mg2 87.067(12) 9_656 1_545 ?
B3 B4 Mg2 163.168(8) 5_454 1_545 ?
Mg1 B4 Mg2 82.839(14) . 1_545 ?

loop_
_geom_bond_atom_site_label_1
_geom_bond_atom_site_label_2
_geom_bond_distance
_geom_bond_site_symmetry_2
_geom_bond_publ_flag
Mg1 B5 2.1737(3) 2_655 ?
Mg1 B5 2.1737(3) . ?
Mg1 B5 2.1737(3) 9_656 ?
Mg1 B5 2.1737(3) 10_556 ?
Mg1 B1 2.3809(3) 2_655 ?
Mg1 B1 2.3809(3) . ?
Mg1 B1 2.3809(3) 9_656 ?
Mg1 B1 2.3809(3) 10_556 ?
Mg1 B4 2.4560(4) 9_656 ?
Mg1 B4 2.4560(4) 4_556 ?
Mg1 B4 2.4560(4) 12_655 ?
Mg1 B4 2.4560(4) . ?
Mg2 B5 2.3271(5) 9_666 ?
Mg2 B5 2.3271(5) 10_566 ?
Mg2 B3 2.7176(4) 11_565 ?
Mg2 B3 2.7176(4) 1_565 ?
Mg2 B3 2.7176(4) 12_665 ?
Mg2 B3 2.7176(4) 2_655 ?
Mg2 B4 2.7643(3) 12_665 ?
Mg2 B4 2.7643(3) 2_655 ?
Mg2 B4 2.7644(3) 11_565 ?
Mg2 B4 2.7643(3) 1_565 ?
Mg2 B3 2.8466(3) 10_577 ?
Mg2 B3 2.8466(3) 4_557 ?
B5 B4 1.7473(3) 4_556 ?
B5 B4 1.7473(3) 10_566 ?
B5 B1 1.8016(5) . ?
B5 Mg1 2.1737(3) 2_655 ?
B5 Mg2 2.3271(5) 9_666 ?
B1 B3 1.7956(3) 5_454 ?
B1 B3 1.7956(3) 15_454 ?
B1 B4 1.8241(3) . ?
B1 B4 1.8241(3) 11_565 ?
B1 B2 1.8552(4) 9_656 ?
B1 Mg1 2.3809(3) 2_655 ?
B2 B2 1.7511(5) 2_645 ?
B2 B3 1.8163(3) 11_554 ?
B2 B3 1.8163(3) 1_554 ?
B2 B4 1.8336(3) 9_656 ?
B2 B4 1.8336(3) 3_646 ?
B2 B1 1.8552(4) 9_656 ?
B2 Mg1 2.8272(5) 2_645 ?
B2 Mg2 2.9028(7) 1_544 ?
B3 B4 1.7835(4) 3_647 ?
B3 B1 1.7956(3) 5_545 ?
B3 B3 1.7990(4) 4_547 ?
B3 B2 1.8162(3) 1_556 ?
B3 B4 1.8523(3) 5_545 ?
B3 B3 1.8645(4) 11 ?
B3 Mg2 2.7176(4) 1_545 ?
B3 Mg2 2.8466(3) 9_657 ?
B4 B5 1.7473(3) 10_556 ?
B4 B3 1.7835(4) 3_657 ?
B4 B4 1.7887(4) 7_546 ?
B4 B2 1.8336(3) 9_656 ?
B4 B3 1.8523(3) 5_454 ?
B4 Mg2 2.7644(3) 1_545 ?
